data_7228506
loop_
_publ_author_name
'Karothu, Durga Prasad'
'Jahovic, Ilma'
'Jovanovski , Gligor'
'Kaitner, Branko'
'Naumov, Pance'

_publ_section_title
;
 Ionic Cocrystals of Molecular Saccharin
;
_journal_name_full CrystEngComm
_journal_paper_doi 10.1039/C7CE00627F
_journal_year 2017
_chemical_formula_moiety '0.25(C56 H44 Cs4 N8 O28 S8)'
_chemical_formula_sum 'C14 H11 Cs N2 O7 S2'
_chemical_formula_weight 516.28
_space_group_crystal_system orthorhombic
_space_group_IT_number 62
_space_group_name_Hall '-P 2ac 2n'
_space_group_name_H-M_alt 'P n m a'
_symmetry_space_group_name_Hall '-P 2ac 2n'
_symmetry_space_group_name_H-M 'P n m a'
_atom_sites_solution_hydrogens mixed
_audit_creation_date 2016-02-08
_audit_creation_method
;
Olex2 1.2
(compiled 2015.09.30 svn.r3233 for OlexSys, GUI svn.r5103)
;
_audit_update_record
;
2017-01-24 deposited with the CCDC.
2017-06-16 downloaded from the CCDC.
;
_cell_angle_alpha 90
_cell_angle_beta 90
_cell_angle_gamma 90
_cell_formula_units_Z 4
_cell_length_a 13.297(2)
_cell_length_b 6.6748(11)
_cell_length_c 19.359(3)
_cell_measurement_reflns_used 9848
_cell_measurement_temperature 100(2)
_cell_measurement_theta_max 30.51
_cell_measurement_theta_min 3.05
_cell_volume 1718.2(5)
_computing_molecular_graphics 'Olex2 (Dolomanov et al., 2009)'
_computing_publication_material 'Olex2 (Dolomanov et al., 2009)'
_computing_structure_refinement 'ShelXL (Sheldrick, 2015)'
_computing_structure_solution 'ShelXT (Sheldrick, 2015)'
_diffrn_ambient_temperature 100.01
_diffrn_measured_fraction_theta_full 0.999
_diffrn_measured_fraction_theta_max 0.999
_diffrn_measurement_device_type 'Bruker APEX-II CCD'
_diffrn_measurement_method '\f and \w scans'
_diffrn_radiation_type MoK\a
_diffrn_radiation_wavelength 0.71073
_diffrn_reflns_av_R_equivalents 0.0731
_diffrn_reflns_av_unetI/netI 0.0220
_diffrn_reflns_Laue_measured_fraction_full 0.999
_diffrn_reflns_Laue_measured_fraction_max 0.999
_diffrn_reflns_limit_h_max 16
_diffrn_reflns_limit_h_min -16
_diffrn_reflns_limit_k_max 8
_diffrn_reflns_limit_k_min -8
_diffrn_reflns_limit_l_max 23
_diffrn_reflns_limit_l_min -23
_diffrn_reflns_number 43638
_diffrn_reflns_point_group_measured_fraction_full 0.999
_diffrn_reflns_point_group_measured_fraction_max 0.999
_diffrn_reflns_theta_full 25.242
_diffrn_reflns_theta_max 25.997
_diffrn_reflns_theta_min 1.858
_diffrn_standards_number 0
_exptl_absorpt_coefficient_mu 2.439
_exptl_absorpt_correction_T_max 0.7461
_exptl_absorpt_correction_T_min 0.4924
_exptl_absorpt_correction_type multi-scan
_exptl_absorpt_process_details sadabs
_exptl_crystal_colour colorless
_exptl_crystal_density_diffrn 1.996
_exptl_crystal_description needle
_exptl_crystal_F_000 1008
_exptl_crystal_size_max 0.3
_exptl_crystal_size_mid 0.2
_exptl_crystal_size_min 0.2
_refine_diff_density_max 1.385
_refine_diff_density_min -2.333
_refine_diff_density_rms 0.197
_refine_ls_extinction_method none
_refine_ls_goodness_of_fit_ref 1.366
_refine_ls_hydrogen_treatment mixed
_refine_ls_matrix_type full
_refine_ls_number_parameters 160
_refine_ls_number_reflns 1840
_refine_ls_number_restraints 2
_refine_ls_restrained_S_all 1.365
_refine_ls_R_factor_all 0.0564
_refine_ls_R_factor_gt 0.0559
_refine_ls_shift/su_max 0.000
_refine_ls_shift/su_mean 0.000
_refine_ls_structure_factor_coef Fsqd
_refine_ls_weighting_details 'w=1/[\s^2^(Fo^2^)+27.4330P] where P=(Fo^2^+2Fc^2^)/3'
_refine_ls_weighting_scheme calc
_refine_ls_wR_factor_gt 0.1261
_refine_ls_wR_factor_ref 0.1262
_reflns_Friedel_coverage 0.000
_reflns_number_gt 1816
_reflns_number_total 1840
_reflns_threshold_expression 'I > 2\s(I)'
_cod_data_source_file c7ce00627f1.cif
_cod_data_source_block C7H4NO3S_Cs_C7H5NO3S_H2O
_cod_database_code 7228506
_shelx_space_group_comment
;
The symmetry employed for this shelxl refinement is uniquely defined
by the following loop, which should always be used as a source of
symmetry information in preference to the above space-group names.
They are only intended as comments.
;
_shelx_estimated_absorpt_t_max 0.641
_shelx_estimated_absorpt_t_min 0.528
_olex2_refinement_description
;
1. Fixed Uiso
 At 1.2 times of:
  All C(H) groups, All N(H) groups
2. Restrained distances
 H1A-O1
 1 with sigma of 0.02
 H1B-O1
 1 with sigma of 0.02
3. Others
 Fixed Sof: O1(0.5)
4.a Aromatic/amide H refined with riding coordinates:
 N008(H1C), C00D(H00D), C00G(H00G), C00I(H00I), C00K(H00K), C00L(H00L),
 C00M(H00M), C00N(H00N), C1(H1)
;
_shelx_shelxl_version_number 2014/7
_olex2_submission_special_instructions 'No special instructions were received'

loop_
_space_group_symop_operation_xyz
'x, y, z'
'-x+1/2, -y, z+1/2'
'-x, y+1/2, -z'
'x+1/2, -y+1/2, -z+1/2'
'-x, -y, -z'
'x-1/2, y, -z-1/2'
'x, -y-1/2, z'
'-x-1/2, y-1/2, z-1/2'

loop_
_atom_site_label
_atom_site_type_symbol
_atom_site_fract_x
_atom_site_fract_y
_atom_site_fract_z
_atom_site_U_iso_or_equiv
_atom_site_adp_type
_atom_site_occupancy
_atom_site_site_symmetry_order
_atom_site_calc_flag
_atom_site_refinement_flags_posn
_atom_site_refinement_flags_adp
_atom_site_refinement_flags_occupancy
Cs1 Cs 0.27234(5) 0.2500 0.52723(3) 0.0186(2) Uani 1 2 d S T P
S1 S 0.62684(17) 0.2500 0.34512(12) 0.0130(5) Uani 1 2 d S T P
S2 S 0.76863(19) 0.2500 0.57774(14) 0.0199(5) Uani 1 2 d S T P
O1 O 0.6814(4) 0.4324(8) 0.3547(2) 0.0199(11) Uani 1 1 d . . .
O3 O 0.3514(5) 0.2500 0.3791(4) 0.0195(16) Uani 1 2 d S T P
O4 O 0.5044(5) 0.2500 0.5296(4) 0.0247(17) Uani 1 2 d S T P
O2 O 0.8276(4) 0.4315(8) 0.5717(3) 0.0266(12) Uani 1 1 d . . .
N1 N 0.5239(6) 0.2500 0.3908(4) 0.0166(18) Uani 1 2 d S T P
H1C H 0.5247 0.2500 0.4362 0.020 Uiso 1 2 calc RS T P
N2 N 0.6764(6) 0.2500 0.5244(5) 0.0213(19) Uani 1 2 d S T P
C1 C 0.4371(7) 0.2500 0.3540(5) 0.0110(18) Uani 1 2 d S T P
C2 C 0.4584(7) 0.2500 0.2778(5) 0.0142(19) Uani 1 2 d S T P
C9 C 0.5955(7) 0.2500 0.6359(5) 0.0127(19) Uani 1 2 d S T P
C13 C 0.5511(8) 0.2500 0.7552(5) 0.018(2) Uani 1 2 d S T P
H00D H 0.5012 0.2500 0.7903 0.022 Uiso 1 2 calc RS T P
C3 C 0.5608(7) 0.2500 0.2652(5) 0.0117(19) Uani 1 2 d S T P
C8 C 0.5884(7) 0.2500 0.5585(5) 0.0138(19) Uani 1 2 d S T P
C14 C 0.5217(8) 0.2500 0.6859(5) 0.018(2) Uani 1 2 d S T P
H00G H 0.4525 0.2500 0.6736 0.022 Uiso 1 2 calc RS T P
C10 C 0.6981(8) 0.2500 0.6546(5) 0.019(2) Uani 1 2 d S T P
C7 C 0.3921(8) 0.2500 0.2251(5) 0.022(2) Uani 1 2 d S T P
H00I H 0.3216 0.2500 0.2330 0.026 Uiso 1 2 calc RS T P
C4 C 0.6008(7) 0.2500 0.1994(5) 0.020(2) Uani 1 2 d S T P
H00K H 0.6714 0.2500 0.1921 0.024 Uiso 1 2 calc RS T P
C6 C 0.4325(9) 0.2500 0.1579(6) 0.031(3) Uani 1 2 d S T P
H00L H 0.3873 0.2500 0.1199 0.038 Uiso 1 2 calc RS T P
C11 C 0.7265(10) 0.2500 0.7233(6) 0.031(3) Uani 1 2 d S T P
H00M H 0.7955 0.2500 0.7361 0.037 Uiso 1 2 calc RS T P
C12 C 0.6509(10) 0.2500 0.7733(6) 0.031(3) Uani 1 2 d S T P
H00N H 0.6689 0.2500 0.8208 0.038 Uiso 1 2 calc RS T P
O5 O 0.0402(10) 0.350(3) 0.5340(8) 0.080(7) Uani 0.5 1 d D . .
H1A H -0.004(5) 0.2500 0.510(4) 0.00(2) Uiso 1 2 d DS T P
H1B H 0.065(11) 0.2500 0.569(4) 0.04(5) Uiso 1 2 d DS T P
C5 C 0.5343(8) 0.2500 0.1444(5) 0.021(2) Uani 1 2 d S T P
H1 H 0.5583 0.2500 0.0981 0.026 Uiso 1 2 calc RS T P

loop_
_atom_site_aniso_label
_atom_site_aniso_U_11
_atom_site_aniso_U_22
_atom_site_aniso_U_33
_atom_site_aniso_U_23
_atom_site_aniso_U_13
_atom_site_aniso_U_12
Cs1 0.0161(3) 0.0256(4) 0.0142(3) 0.000 0.0017(2) 0.000
S1 0.0086(10) 0.0174(12) 0.0129(11) 0.000 0.0016(9) 0.000
S2 0.0126(11) 0.0224(13) 0.0246(13) 0.000 -0.0018(10) 0.000
O1 0.018(2) 0.021(3) 0.021(2) -0.002(2) -0.001(2) -0.002(2)
O3 0.012(3) 0.029(4) 0.018(4) 0.000 0.001(3) 0.000
O4 0.011(3) 0.047(5) 0.015(3) 0.000 -0.005(3) 0.000
O2 0.020(2) 0.022(3) 0.038(3) 0.000(3) -0.002(2) -0.005(2)
N1 0.011(4) 0.031(5) 0.008(4) 0.000 0.002(3) 0.000
N2 0.015(4) 0.033(5) 0.016(4) 0.000 -0.008(4) 0.000
C1 0.009(4) 0.007(4) 0.017(5) 0.000 0.000(4) 0.000
C2 0.009(4) 0.011(4) 0.022(5) 0.000 0.005(4) 0.000
C9 0.015(5) 0.010(4) 0.013(4) 0.000 -0.001(4) 0.000
C13 0.026(5) 0.013(5) 0.015(5) 0.000 0.010(4) 0.000
C3 0.011(4) 0.017(5) 0.007(4) 0.000 0.001(3) 0.000
C8 0.013(4) 0.011(5) 0.017(5) 0.000 -0.001(4) 0.000
C14 0.018(5) 0.019(5) 0.019(5) 0.000 0.000(4) 0.000
C10 0.021(5) 0.017(5) 0.019(5) 0.000 -0.009(4) 0.000
C7 0.019(5) 0.029(6) 0.018(5) 0.000 0.003(4) 0.000
C4 0.009(4) 0.038(6) 0.012(5) 0.000 0.002(4) 0.000
C6 0.022(6) 0.052(8) 0.021(6) 0.000 -0.012(5) 0.000
C11 0.032(6) 0.035(7) 0.025(6) 0.000 -0.017(5) 0.000
C12 0.047(8) 0.035(7) 0.012(5) 0.000 -0.015(5) 0.000
O5 0.026(7) 0.16(2) 0.057(9) -0.044(11) -0.006(7) 0.015(9)
C5 0.015(5) 0.035(6) 0.014(5) 0.000 0.003(4) 0.000

loop_
_atom_type_symbol
_atom_type_description
_atom_type_scat_dispersion_real
_atom_type_scat_dispersion_imag
_atom_type_scat_source
C C 0.0033 0.0016 'International Tables Vol C Tables 4.2.6.8 and 6.1.1.4'
H H 0.0000 0.0000 'International Tables Vol C Tables 4.2.6.8 and 6.1.1.4'
Cs Cs -0.3680 2.1192 'International Tables Vol C Tables 4.2.6.8 and 6.1.1.4'
N N 0.0061 0.0033 'International Tables Vol C Tables 4.2.6.8 and 6.1.1.4'
O O 0.0106 0.0060 'International Tables Vol C Tables 4.2.6.8 and 6.1.1.4'
S S 0.1246 0.1234 'International Tables Vol C Tables 4.2.6.8 and 6.1.1.4'

loop_
_geom_angle_atom_site_label_1
_geom_angle_atom_site_label_2
_geom_angle_atom_site_label_3
_geom_angle
_geom_angle_site_symmetry_1
_geom_angle_site_symmetry_3
S2 Cs1 S2 115.54(7) 5_656 5_666
S2 Cs1 H1B 90.6(5) 5_666 .
S2 Cs1 H1B 90.6(5) 5_656 .
O1 Cs1 S2 164.07(10) 3_646 5_666
O1 Cs1 S2 80.39(10) 3_646 5_656
O1 Cs1 S2 164.07(10) 5_666 5_656
O1 Cs1 S2 80.39(10) 5_666 5_666
O1 Cs1 O1 83.68(19) 5_666 3_646
O1 Cs1 N2 142.42(16) 5_666 5_656
O1 Cs1 N2 62.50(17) 5_666 5_666
O1 Cs1 N2 142.42(16) 3_646 5_666
O1 Cs1 N2 62.50(17) 3_646 5_656
O1 Cs1 H1B 89.1(7) 5_666 .
O1 Cs1 H1B 89.1(7) 3_646 .
O3 Cs1 S2 64.15(6) . 5_666
O3 Cs1 S2 64.15(6) . 5_656
O3 Cs1 O1 127.51(11) . 3_646
O3 Cs1 O1 127.51(12) . 5_666
O3 Cs1 O4 70.72(19) . .
O3 Cs1 O2 64.85(13) . 3_646
O3 Cs1 O2 64.85(13) . 5_666
O3 Cs1 N2 70.70(14) . 5_666
O3 Cs1 N2 70.70(14) . 5_656
O3 Cs1 O5 112.0(3) . 7_565
O3 Cs1 O5 112.0(3) . .
O3 Cs1 H1B 126.4(9) . .
O4 Cs1 S2 98.38(8) . 5_656
O4 Cs1 S2 98.38(8) . 5_666
O4 Cs1 O1 78.22(13) . 5_666
O4 Cs1 O1 78.22(13) . 3_646
O4 Cs1 O2 115.48(13) . 3_646
O4 Cs1 O2 115.48(13) . 5_666
O4 Cs1 N2 79.17(14) . 5_656
O4 Cs1 N2 79.17(14) . 5_666
O4 Cs1 O5 167.4(4) . 7_565
O4 Cs1 O5 167.4(4) . .
O4 Cs1 H1B 162.9(9) . .
O2 Cs1 S2 101.48(11) 3_646 5_666
O2 Cs1 S2 19.80(10) 5_666 5_666
O2 Cs1 S2 19.80(10) 3_646 5_656
O2 Cs1 S2 101.48(11) 5_666 5_656
O2 Cs1 O1 165.41(13) 5_666 3_646
O2 Cs1 O1 93.94(14) 3_646 3_646
O2 Cs1 O1 93.94(14) 5_666 5_666
O2 Cs1 O1 165.41(13) 3_646 5_666
O2 Cs1 O2 84.7(2) 3_646 5_666
O2 Cs1 N2 122.92(17) 5_666 5_656
O2 Cs1 N2 122.92(17) 3_646 5_666
O2 Cs1 N2 43.66(16) 5_666 5_666
O2 Cs1 N2 43.66(16) 3_646 5_656
O2 Cs1 O5 75.8(3) 5_666 7_565
O2 Cs1 O5 58.1(4) 5_666 .
O2 Cs1 O5 58.1(4) 3_646 7_565
O2 Cs1 O5 75.8(3) 3_646 .
O2 Cs1 H1B 76.4(7) 5_666 .
O2 Cs1 H1B 76.4(7) 3_646 .
N2 Cs1 S2 23.97(14) 5_666 5_666
N2 Cs1 S2 132.59(14) 5_656 5_666
N2 Cs1 S2 132.59(14) 5_666 5_656
N2 Cs1 S2 23.97(13) 5_656 5_656
N2 Cs1 N2 140.1(3) 5_656 5_666
N2 Cs1 H1B 105.3(2) 5_666 .
N2 Cs1 H1B 105.3(2) 5_656 .
O5 Cs1 S2 93.7(4) 7_565 5_666
O5 Cs1 S2 93.7(4) . 5_656
O5 Cs1 S2 73.1(4) 7_565 5_656
O5 Cs1 S2 73.1(4) . 5_666
O5 Cs1 O1 91.1(3) 7_565 3_646
O5 Cs1 O1 91.1(3) . 5_666
O5 Cs1 O1 107.4(4) . 3_646
O5 Cs1 O1 107.4(4) 7_565 5_666
O5 Cs1 N2 90.1(5) . 5_666
O5 Cs1 N2 113.4(4) 7_565 5_666
O5 Cs1 N2 113.4(4) . 5_656
O5 Cs1 N2 90.1(5) 7_565 5_656
O5 Cs1 O5 24.3(8) . 7_565
O5 Cs1 H1B 18.3(6) . .
O5 Cs1 H1B 18.3(6) 7_565 .
O1 S1 O1 116.8(4) . 7_565
O1 S1 N1 110.9(2) 7_565 .
O1 S1 N1 110.9(2) . .
O1 S1 C3 111.3(2) . .
O1 S1 C3 111.3(2) 7_565 .
N1 S1 C3 93.3(4) . .
Cs1 S2 Cs1 115.55(7) 5_656 5_666
O2 S2 Cs1 137.8(3) . 5_656
O2 S2 Cs1 137.8(3) 7_565 5_666
O2 S2 Cs1 47.6(2) 7_565 5_656
O2 S2 Cs1 47.6(2) . 5_666
O2 S2 O2 113.6(5) . 7_565
O2 S2 N2 111.3(3) 7_565 .
O2 S2 N2 111.3(3) . .
O2 S2 C10 110.9(3) . .
O2 S2 C10 110.9(3) 7_565 .
N2 S2 Cs1 64.07(12) . 5_656
N2 S2 Cs1 64.07(12) . 5_666
N2 S2 C10 97.9(5) . .
C10 S2 Cs1 111.23(15) . 5_656
C10 S2 Cs1 111.23(15) . 5_666
S1 O1 Cs1 139.4(3) . 5_666
C1 O3 Cs1 133.2(6) . .
C8 O4 Cs1 154.2(6) . .
S2 O2 Cs1 112.6(3) . 5_666
S1 N1 H1C 122.2 . .
C1 N1 S1 115.5(7) . .
C1 N1 H1C 122.2 . .
Cs1 N2 Cs1 140.1(3) 5_656 5_666
S2 N2 Cs1 91.97(18) . 5_656
S2 N2 Cs1 91.97(18) . 5_666
C8 N2 Cs1 107.80(16) . 5_666
C8 N2 Cs1 107.80(16) . 5_656
C8 N2 S2 110.4(7) . .
O3 C1 N1 125.3(9) . .
O3 C1 C2 123.9(9) . .
N1 C1 C2 110.7(8) . .
C3 C2 C1 111.0(8) . .
C7 C2 C1 128.3(9) . .
C7 C2 C3 120.7(9) . .
C14 C9 C8 131.0(9) . .
C14 C9 C10 120.4(9) . .
C10 C9 C8 108.5(8) . .
C14 C13 H00D 119.4 . .
C12 C13 H00D 119.4 . .
C12 C13 C14 121.1(10) . .
C2 C3 S1 109.4(7) . .
C4 C3 S1 127.8(7) . .
C4 C3 C2 122.8(9) . .
O4 C8 N2 123.9(9) . .
O4 C8 C9 120.3(9) . .
N2 C8 C9 115.8(8) . .
C9 C14 C13 118.4(9) . .
C9 C14 H00G 120.8 . .
C13 C14 H00G 120.8 . .
C9 C10 S2 107.3(7) . .
C11 C10 S2 131.9(9) . .
C11 C10 C9 120.8(10) . .
C2 C7 H00I 121.6 . .
C2 C7 C6 116.7(10) . .
C6 C7 H00I 121.6 . .
C3 C4 H00K 121.2 . .
C3 C4 C5 117.7(9) . .
C5 C4 H00K 121.2 . .
C7 C6 H00L 118.3 . .
C5 C6 C7 123.4(10) . .
C5 C6 H00L 118.3 . .
C10 C11 H00M 121.0 . .
C10 C11 C12 118.1(11) . .
C12 C11 H00M 121.0 . .
C13 C12 C11 121.2(10) . .
C13 C12 H00N 119.4 . .
C11 C12 H00N 119.4 . .
Cs1 O5 H1A 115(4) . .
Cs1 O5 H1B 64(9) . .
O5 O5 Cs1 77.9(4) 7_565 .
O5 O5 H1A 48(2) 7_565 .
O5 O5 H1B 48(2) 7_565 .
H1A O5 H1B 93(5) . .
C4 C5 H1 120.6 . .
C6 C5 C4 118.7(10) . .
C6 C5 H1 120.6 . .

loop_
_geom_bond_atom_site_label_1
_geom_bond_atom_site_label_2
_geom_bond_distance
_geom_bond_site_symmetry_2
Cs1 S2 3.9452(15) 5_666
Cs1 S2 3.9452(15) 5_656
Cs1 O1 3.178(5) 3_646
Cs1 O1 3.178(5) 5_666
Cs1 O3 3.055(7) .
Cs1 O4 3.086(7) .
Cs1 O2 3.155(6) 3_646
Cs1 O2 3.155(6) 5_666
Cs1 N2 3.550(3) 5_666
Cs1 N2 3.550(3) 5_656
Cs1 O5 3.160(13) .
Cs1 O5 3.161(13) 7_565
Cs1 H1B 2.87(15) .
S1 O1 1.429(5) 7_565
S1 O1 1.429(5) .
S1 N1 1.629(8) .
S1 C3 1.779(9) .
S2 Cs1 3.9452(15) 5_656
S2 Cs1 3.9452(15) 5_666
S2 O2 1.448(6) .
S2 O2 1.448(5) 7_565
S2 N2 1.603(8) .
S2 C10 1.760(11) .
O1 Cs1 3.178(5) 5_666
O3 C1 1.238(11) .
O4 C8 1.249(12) .
O2 Cs1 3.155(6) 5_666
N1 H1C 0.8800 .
N1 C1 1.356(12) .
N2 Cs1 3.550(3) 5_666
N2 Cs1 3.550(3) 5_656
N2 C8 1.344(13) .
C1 C2 1.503(14) .
C2 C3 1.383(13) .
C2 C7 1.348(14) .
C9 C8 1.500(13) .
C9 C14 1.380(14) .
C9 C10 1.411(14) .
C13 H00D 0.9500 .
C13 C14 1.396(14) .
C13 C12 1.373(16) .
C3 C4 1.381(13) .
C14 H00G 0.9500 .
C10 C11 1.382(15) .
C7 H00I 0.9500 .
C7 C6 1.408(16) .
C4 H00K 0.9500 .
C4 C5 1.384(14) .
C6 H00L 0.9500 .
C6 C5 1.378(15) .
C11 H00M 0.9500 .
C11 C12 1.396(18) .
C12 H00N 0.9500 .
O5 O5 1.33(5) 7_565
O5 H1A 1.00(2) .
O5 H1B 1.00(2) .
C5 H1 0.9500 .

loop_
_geom_torsion_atom_site_label_1
_geom_torsion_atom_site_label_2
_geom_torsion_atom_site_label_3
_geom_torsion_atom_site_label_4
_geom_torsion
_geom_torsion_site_symmetry_1
_geom_torsion_site_symmetry_4
Cs1 S2 O2 Cs1 82.0(4) 5_656 5_666
Cs1 S2 N2 Cs1 140.3(3) 5_666 5_656
Cs1 S2 N2 Cs1 -140.3(3) 5_656 5_666
Cs1 S2 N2 C8 109.84(15) 5_656 .
Cs1 S2 N2 C8 -109.84(15) 5_666 .
Cs1 S2 C10 C9 -65.17(13) 5_656 .
Cs1 S2 C10 C9 65.17(13) 5_666 .
Cs1 S2 C10 C11 114.83(13) 5_656 .
Cs1 S2 C10 C11 -114.83(13) 5_666 .
Cs1 O3 C1 N1 0.000(2) . .
Cs1 O3 C1 C2 180.000(1) . .
Cs1 O4 C8 N2 180.000(3) . .
Cs1 O4 C8 C9 0.000(4) . .
Cs1 N2 C8 O4 -80.9(3) 5_656 .
Cs1 N2 C8 O4 80.9(3) 5_666 .
Cs1 N2 C8 C9 -99.1(3) 5_666 .
Cs1 N2 C8 C9 99.1(3) 5_656 .
S1 N1 C1 O3 180.000(1) . .
S1 N1 C1 C2 0.000(1) . .
S1 C3 C4 C5 180.000(1) . .
S2 N2 C8 O4 180.000(2) . .
S2 N2 C8 C9 0.000(2) . .
S2 C10 C11 C12 180.000(3) . .
O1 S1 O1 Cs1 -93.4(5) 7_565 5_666
O1 S1 N1 C1 -114.3(3) 7_565 .
O1 S1 N1 C1 114.3(3) . .
O1 S1 C3 C2 113.9(3) 7_565 .
O1 S1 C3 C2 -113.9(3) . .
O1 S1 C3 C4 66.1(3) . .
O1 S1 C3 C4 -66.1(3) 7_565 .
O3 C1 C2 C3 180.000(1) . .
O3 C1 C2 C7 0.000(2) . .
O2 S2 O2 Cs1 134.1(3) 7_565 5_666
O2 S2 N2 Cs1 134.0(3) . 5_656
O2 S2 N2 Cs1 6.3(4) 7_565 5_656
O2 S2 N2 Cs1 -6.3(4) . 5_666
O2 S2 N2 Cs1 -134.0(3) 7_565 5_666
O2 S2 N2 C8 116.1(3) 7_565 .
O2 S2 N2 C8 -116.1(3) . .
O2 S2 C10 C9 -116.4(3) 7_565 .
O2 S2 C10 C9 116.4(3) . .
O2 S2 C10 C11 63.6(3) 7_565 .
O2 S2 C10 C11 -63.6(3) . .
N1 S1 O1 Cs1 34.9(5) . 5_666
N1 S1 C3 C2 0.000(1) . .
N1 S1 C3 C4 180.000(1) . .
N1 C1 C2 C3 0.000(1) . .
N1 C1 C2 C7 180.000(1) . .
N2 S2 O2 Cs1 7.7(5) . 5_666
N2 S2 C10 C9 0.000(2) . .
N2 S2 C10 C11 180.000(3) . .
C1 C2 C3 S1 0.000(1) . .
C1 C2 C3 C4 180.000(1) . .
C1 C2 C7 C6 180.000(1) . .
C2 C3 C4 C5 0.000(1) . .
C2 C7 C6 C5 0.000(1) . .
C9 C10 C11 C12 0.000(4) . .
C3 S1 O1 Cs1 137.3(4) . 5_666
C3 S1 N1 C1 0.000(1) . .
C3 C2 C7 C6 0.000(1) . .
C3 C4 C5 C6 0.000(1) . .
C8 C9 C14 C13 180.000(3) . .
C8 C9 C10 S2 0.000(2) . .
C8 C9 C10 C11 180.000(3) . .
C14 C9 C8 O4 0.000(3) . .
C14 C9 C8 N2 180.000(2) . .
C14 C9 C10 S2 180.000(2) . .
C14 C9 C10 C11 0.000(4) . .
C14 C13 C12 C11 0.000(4) . .
C10 S2 O2 Cs1 -100.1(4) . 5_666
C10 S2 N2 Cs1 -109.84(15) . 5_656
C10 S2 N2 Cs1 109.84(15) . 5_666
C10 S2 N2 C8 0.000(2) . .
C10 C9 C8 O4 180.000(2) . .
C10 C9 C8 N2 0.000(2) . .
C10 C9 C14 C13 0.000(3) . .
C10 C11 C12 C13 0.000(4) . .
C7 C2 C3 S1 180.000(1) . .
C7 C2 C3 C4 0.000(1) . .
C7 C6 C5 C4 0.000(1) . .
C12 C13 C14 C9 0.000(4) . .
